data_7009099
loop_
_publ_author_name
'Smucker, Bradley W.'
'Dunbar, Kim R.'

_publ_section_title
;
 Homoleptic complexes of Ag(I), Cu(I), Pd(II) and Pt(II) with
 tetrathiafulvalene-functionalized phosphine ligands&#x200A;&#x2020;
;
_journal_issue 8
_journal_name_full 'Journal of the Chemical Society, Dalton Transactions'
_journal_page_first 1309
_journal_paper_doi 10.1039/a908559i
_journal_year 2000
_chemical_formula_sum 'C56 H44 B Cl4 F4 P4 Pd0.5 S4'
_chemical_formula_weight 1250.84
_chemical_name_systematic
; 
 ? 
;
_space_group_IT_number 14
_symmetry_cell_setting monoclinic
_symmetry_Int_Tables_number 14
_symmetry_space_group_name_Hall '-P 2ybc'
_symmetry_space_group_name_H-M 'P 1 21/c 1'
_atom_sites_solution_hydrogens geom
_atom_sites_solution_primary direct
_atom_sites_solution_secondary difmap
_audit_creation_method SHELXL-97
_cell_angle_alpha 90.00
_cell_angle_beta 115.1380(10)
_cell_angle_gamma 90.00
_cell_formula_units_Z 4
_cell_length_a 17.0665(8)
_cell_length_b 19.0941(9)
_cell_length_c 19.2877(10)
_cell_measurement_temperature 173(2)
_cell_volume 5690.0(5)
_computing_structure_refinement 'SHELXL-97 (Sheldrick, 1997)'
_computing_structure_solution 'SHELXS-97 (Sheldrick, 1990)'
_diffrn_ambient_temperature 173(2)
_diffrn_measured_fraction_theta_full 0.969
_diffrn_measured_fraction_theta_max 0.969
_diffrn_measurement_device_type 'Bruker Smart1000 CCD '
_diffrn_radiation_monochromator graphite
_diffrn_radiation_source 'fine-focus sealed tube'
_diffrn_radiation_type MoK\a
_diffrn_radiation_wavelength 0.71073
_diffrn_reflns_av_R_equivalents 0.0798
_diffrn_reflns_av_sigmaI/netI 0.0815
_diffrn_reflns_limit_h_max 22
_diffrn_reflns_limit_h_min -22
_diffrn_reflns_limit_k_max 25
_diffrn_reflns_limit_k_min -24
_diffrn_reflns_limit_l_max 25
_diffrn_reflns_limit_l_min -25
_diffrn_reflns_number 63739
_diffrn_reflns_theta_full 28.31
_diffrn_reflns_theta_max 28.31
_diffrn_reflns_theta_min 1.58
_exptl_absorpt_coefficient_mu 0.671
_exptl_crystal_colour brown
_exptl_crystal_density_diffrn 1.460
_exptl_crystal_density_method 'not measured'
_exptl_crystal_description platelet
_exptl_crystal_F_000 2544
_exptl_crystal_size_max 0.15
_exptl_crystal_size_mid 0.11
_exptl_crystal_size_min 0.03
_refine_diff_density_max 0.676
_refine_diff_density_min -0.765
_refine_diff_density_rms 0.090
_refine_ls_extinction_method none
_refine_ls_goodness_of_fit_ref 1.042
_refine_ls_hydrogen_treatment mixed
_refine_ls_matrix_type full
_refine_ls_number_parameters 684
_refine_ls_number_reflns 13718
_refine_ls_number_restraints 0
_refine_ls_restrained_S_all 1.042
_refine_ls_R_factor_all 0.1230
_refine_ls_R_factor_gt 0.0651
_refine_ls_shift/su_max 0.082
_refine_ls_shift/su_mean 0.003
_refine_ls_structure_factor_coef Fsqd
_refine_ls_weighting_details 'calc w=1/[\s^2^(Fo^2^)+(0.1000P)^2^+0.0000P] where P=(Fo^2^+2Fc^2^)/3'
_refine_ls_weighting_scheme calc
_refine_ls_wR_factor_gt 0.1524
_refine_ls_wR_factor_ref 0.1801
_reflns_number_gt 8740
_reflns_number_total 13718
_reflns_threshold_expression >2sigma(I)
_cod_data_source_file a908559i.txt
_cod_data_source_block 1a
_cod_depositor_comments
;
The following automatic conversions were performed:
'_atom_site_symetry_multiplicity' tag replaced with
'_atom_site_symmetry_multiplicity'.

Automatic conversion script
Id: cif_correct_tags 1440 2010-10-19 06:21:57Z saulius 
;
_cod_original_sg_symbol_H-M P2(1)/c
_cod_original_formula_sum 'C56 H44 B Cl4 F4 P4 Pd0.50 S4'
_cod_database_code 7009099

loop_
_symmetry_equiv_pos_as_xyz
'x, y, z'
'-x, y+1/2, -z+1/2'
'-x, -y, -z'
'x, -y-1/2, z-1/2'

loop_
_atom_site_label
_atom_site_type_symbol
_atom_site_fract_x
_atom_site_fract_y
_atom_site_fract_z
_atom_site_U_iso_or_equiv
_atom_site_adp_type
_atom_site_occupancy
_atom_site_symmetry_multiplicity
_atom_site_calc_flag
_atom_site_refinement_flags
_atom_site_disorder_assembly
_atom_site_disorder_group
Pd1 Pd 0.5000 1.0000 0.0000 0.02086(12) Uani 1 2 d S . .
P1 P 0.60971(6) 1.08407(5) 0.02737(6) 0.0235(2) Uani 1 1 d . B .
S4 S 1.00299(7) 0.94416(6) 0.28111(7) 0.0372(3) Uani 1 1 d . . .
P2 P 0.61235(6) 0.92417(5) 0.07409(6) 0.0240(2) Uani 1 1 d . . .
S3 S 1.01528(7) 1.08871(6) 0.23676(7) 0.0365(3) Uani 1 1 d . C .
S2 S 0.79703(6) 0.94935(6) 0.20185(6) 0.0330(3) Uani 1 1 d . . .
P3 P 1.18027(8) 0.90064(7) 0.28403(8) 0.0399(3) Uani 1 1 d . . .
C3 C 0.8604(3) 1.0221(2) 0.2017(2) 0.0283(9) Uani 1 1 d . . .
S1 S 0.79839(6) 1.09605(5) 0.15412(7) 0.0330(3) Uani 1 1 d . . .
P4 P 1.19696(8) 1.06765(6) 0.23734(7) 0.0379(3) Uani 1 1 d . C .
C1 C 0.7046(2) 1.0470(2) 0.1042(2) 0.0262(9) Uani 1 1 d . . .
C2 C 0.7041(2) 0.9801(2) 0.1254(2) 0.0249(8) Uani 1 1 d . . .
C4 C 0.9469(3) 1.0196(2) 0.2355(2) 0.0319(10) Uani 1 1 d . . .
C6 C 1.0967(3) 0.9655(2) 0.2676(2) 0.0334(10) Uani 1 1 d . C .
C5 C 1.1023(3) 1.0332(2) 0.2495(2) 0.0329(10) Uani 1 1 d . . .
C7 C 0.5985(3) 1.0628(2) -0.1174(3) 0.0357(10) Uani 1 1 d . . .
H7A H 0.5547 1.0314 -0.1225 0.043 Uiso 1 1 calc R . .
C8 C 0.6227(3) 1.0710(3) -0.1775(3) 0.0494(13) Uani 1 1 d . . .
H8A H 0.5964 1.0447 -0.2220 0.059 Uiso 1 1 calc R . .
C9 C 0.6865(3) 1.1191(3) -0.1696(3) 0.0573(15) Uani 1 1 d . . .
H9A H 0.7021 1.1256 -0.2099 0.069 Uiso 1 1 calc R . .
C10 C 0.7273(3) 1.1574(3) -0.1038(3) 0.0545(14) Uani 1 1 d . . .
H10A H 0.7707 1.1889 -0.0995 0.065 Uiso 1 1 calc R . .
C11 C 0.7038(3) 1.1495(3) -0.0436(3) 0.0415(11) Uani 1 1 d . . .
H11A H 0.7306 1.1762 0.0007 0.050 Uiso 1 1 calc R . .
C12 C 0.6390(2) 1.1006(2) -0.0503(2) 0.0291(9) Uani 1 1 d . . .
C13 C 0.5996(2) 1.1670(2) 0.0689(2) 0.0283(9) Uani 1 1 d . . .
C18 C 0.6017(3) 1.1660(3) 0.1417(3) 0.0408(11) Uani 1 1 d . B .
H18A H 0.6093 1.1237 0.1678 0.050(15) Uiso 1 1 calc R A 1
C14 C 0.5881(3) 1.2301(2) 0.0302(3) 0.0437(12) Uani 1.009(6) 1 d P B 1
H14A H 0.5871 1.2316 -0.0183 0.052 Uiso 1.009(6) 1 calc PR B 1
C15 C 0.5779(4) 1.2913(3) 0.0650(4) 0.0633(17) Uani 1.009(6) 1 d P B 1
H15A H 0.5697 1.3338 0.0394 0.076 Uiso 1.009(6) 1 calc PR B 1
C16 C 0.5801(3) 1.2892(3) 0.1371(4) 0.0643(18) Uani 1.009(6) 1 d P B 1
H16A H 0.5730 1.3303 0.1596 0.077 Uiso 1.009(6) 1 calc PR B 1
C17 C 0.59249(16) 1.22760(14) 0.17559(16) 0.0600(16) Uani 1.009(6) 1 d P B 1
H17A H 0.5948 1.2268 0.2246 0.072 Uiso 1.009(6) 1 calc PR B 1
C19 C 0.64688(16) 0.86507(14) 0.01893(16) 0.0289(9) Uani 1 1 d R . .
C20 C 0.61529(16) 0.87438(14) -0.05903(16) 0.0380(11) Uani 1 1 d R . .
H20A H 0.5740 0.9087 -0.0831 0.046 Uiso 1 1 d R . .
C21 C 0.6450(3) 0.8325(3) -0.1018(3) 0.0510(13) Uani 1 1 d . . .
H21A H 0.6244 0.8395 -0.1543 0.061 Uiso 1 1 calc R . .
C22 C 0.7051(3) 0.7807(3) -0.0665(3) 0.0552(14) Uani 1 1 d . . .
H22A H 0.7245 0.7523 -0.0951 0.066 Uiso 1 1 calc R . .
C23 C 0.7362(3) 0.7715(3) 0.0114(3) 0.0531(14) Uani 1 1 d . . .
H23A H 0.7770 0.7367 0.0351 0.064 Uiso 1 1 calc R . .
C24 C 0.7082(3) 0.8125(2) 0.0548(3) 0.0438(12) Uani 1 1 d . . .
H24A H 0.7297 0.8055 0.1074 0.053 Uiso 1 1 calc R . .
C25 C 0.6021(3) 0.8744(2) 0.1487(2) 0.0322(10) Uani 1 1 d . . .
C26 C 0.6117(3) 0.9082(3) 0.2154(3) 0.0401(11) Uani 1 1 d . . .
H26A H 0.6284 0.9550 0.2225 0.048 Uiso 1 1 calc R . .
C27 C 0.5967(3) 0.8730(3) 0.2720(3) 0.0579(15) Uani 1 1 d . . .
H27A H 0.6038 0.8955 0.3170 0.069 Uiso 1 1 calc R . .
C28 C 0.5709(4) 0.8037(4) 0.2594(4) 0.0711(19) Uani 1 1 d . . .
H28A H 0.5595 0.7799 0.2961 0.085 Uiso 1 1 calc R . .
C29 C 0.5619(4) 0.7695(3) 0.1942(4) 0.0663(17) Uani 1 1 d . . .
H29A H 0.5450 0.7227 0.1873 0.080 Uiso 1 1 calc R . .
C30 C 0.5777(3) 0.8041(2) 0.1384(3) 0.0447(12) Uani 1 1 d . . .
H30A H 0.5721 0.7806 0.0943 0.054 Uiso 1 1 calc R . .
C31 C 1.1219(3) 0.8311(2) 0.2172(3) 0.0381(10) Uani 1 1 d . C .
C32 C 1.0470(4) 0.8432(3) 0.1516(3) 0.0575(15) Uani 1 1 d . . .
H32A H 1.0218 0.8874 0.1429 0.069 Uiso 1 1 calc R C .
C33 C 1.0095(5) 0.7908(4) 0.0991(3) 0.089(2) Uani 1 1 d . C .
H33A H 0.9596 0.7997 0.0548 0.106 Uiso 1 1 calc R . .
C34 C 1.0463(5) 0.7242(3) 0.1123(3) 0.085(2) Uani 1 1 d . . .
H34A H 1.0205 0.6883 0.0774 0.102 Uiso 1 1 calc R C .
C35 C 1.1207(4) 0.7116(3) 0.1771(3) 0.0672(17) Uani 1 1 d . C .
H35A H 1.1453 0.6672 0.1863 0.081 Uiso 1 1 calc R . .
C36 C 1.1590(4) 0.7650(3) 0.2286(3) 0.0502(13) Uani 1 1 d . . .
H36A H 1.2103 0.7565 0.2717 0.060 Uiso 1 1 calc R C .
C37 C 1.1914(3) 0.8660(3) 0.3757(3) 0.0524(15) Uani 1.004(5) 1 d P C 1
C38 C 1.2598(4) 0.8948(3) 0.4404(3) 0.082(2) Uani 1.004(5) 1 d P C 1
H38A H 1.2975 0.9267 0.4342 0.098 Uiso 1.004(5) 1 calc PR C 1
C39 C 1.2707(8) 0.8760(5) 0.5120(4) 0.134(5) Uani 1.004(5) 1 d P C 1
H39A H 1.3157 0.8954 0.5546 0.161 Uiso 1.004(5) 1 calc PR C 1
C40 C 1.2157(8) 0.8287(5) 0.5215(5) 0.116(4) Uani 1.004(5) 1 d P C 1
H40A H 1.2237 0.8163 0.5707 0.139 Uiso 1.004(5) 1 calc PR C 1
C41 C 1.1483(6) 0.7990(4) 0.4590(4) 0.098(3) Uani 1.004(5) 1 d P C 1
H41A H 1.1111 0.7669 0.4657 0.117 Uiso 1.004(5) 1 calc PR C 1
C42 C 1.1372(4) 0.8186(3) 0.3848(3) 0.0620(17) Uani 1.004(5) 1 d P C 1
H42A H 1.0927 0.7990 0.3421 0.074 Uiso 1.004(5) 1 calc PR C 1
C43 C 1.2776(3) 1.0726(2) 0.3375(3) 0.0396(11) Uani 1 1 d . . .
C44 C 1.3639(3) 1.0702(3) 0.3495(3) 0.0526(14) Uani 1 1 d . C .
H44A H 1.3778 1.0684 0.3078 0.063 Uiso 1 1 calc R . .
C45 C 1.4291(4) 1.0702(4) 0.4230(4) 0.0741(19) Uani 1 1 d . . .
H45A H 1.4866 1.0675 0.4306 0.089 Uiso 1 1 calc R C .
C46 C 1.4094(4) 1.0742(3) 0.4846(4) 0.0717(19) Uani 1 1 d . C .
H46A H 1.4538 1.0747 0.5339 0.086 Uiso 1 1 calc R . .
C47 C 1.3245(4) 1.0775(3) 0.4746(3) 0.0593(15) Uani 1 1 d . . .
H47A H 1.3113 1.0807 0.5166 0.071 Uiso 1 1 calc R C .
C48 C 1.2587(3) 1.0760(3) 0.4003(3) 0.0514(13) Uani 1 1 d . C .
H48A H 1.2013 1.0774 0.3930 0.062 Uiso 1 1 calc R . .
C49 C 1.1626(3) 1.1591(2) 0.2142(3) 0.0375(10) Uani 1 1 d . . .
C50 C 1.1387(4) 1.1806(3) 0.1406(3) 0.0557(14) Uani 1 1 d . C .
H50A H 1.1439 1.1498 0.1054 0.067 Uiso 1 1 calc R . .
C51 C 1.1069(4) 1.2474(3) 0.1172(3) 0.0702(18) Uani 1 1 d . . .
H51A H 1.0912 1.2611 0.0667 0.084 Uiso 1 1 calc R C .
C52 C 1.0987(4) 1.2935(3) 0.1683(3) 0.0620(15) Uani 1 1 d . C .
H52A H 1.0770 1.3383 0.1525 0.074 Uiso 1 1 calc R . .
C53 C 1.1226(3) 1.2732(3) 0.2432(3) 0.0526(14) Uani 1 1 d . . .
H53A H 1.1167 1.3039 0.2781 0.063 Uiso 1 1 calc R C .
C54 C 1.1552(3) 1.2072(3) 0.2656(3) 0.0499(13) Uani 1 1 d . C .
H54A H 1.1728 1.1940 0.3164 0.060 Uiso 1 1 calc R . .
B1 B 0.4311(5) 0.5698(4) 0.2033(4) 0.0652(19) Uani 1 1 d . . .
F2 F 0.3464(2) 0.5673(2) 0.1976(2) 0.0877(12) Uani 1 1 d . . .
F1 F 0.4861(3) 0.5581(2) 0.2788(2) 0.0920(13) Uani 1 1 d . . .
F4 F 0.4436(3) 0.6342(2) 0.1811(2) 0.1052(14) Uani 1 1 d . . .
F3 F 0.4408(3) 0.5193(2) 0.1579(2) 0.1020(14) Uani 1 1 d . . .
C1S C 0.1579(9) 0.4930(4) 0.0563(8) 0.169(6) Uani 1 1 d . . .
H1SA H 0.2179 0.5012 0.0912 0.202 Uiso 1 1 calc R . .
H1SB H 0.1457 0.5204 0.0105 0.202 Uiso 1 1 calc R . .
Cl2 Cl 0.09420(17) 0.52261(13) 0.09766(12) 0.1122(7) Uani 1 1 d . . .
Cl1 Cl 0.1456(2) 0.40700(12) 0.0321(2) 0.1496(12) Uani 1 1 d . . .
C2S C 0.1351(6) 0.5127(4) 0.5314(5) 0.074(3) Uani 0.788(6) 1 d P D 2
H2SA H 0.1887 0.5353 0.5650 0.089 Uiso 1 1 calc R D 2
H2SB H 0.1097 0.4919 0.5630 0.089 Uiso 1 1 calc R D 2
Cl4 Cl 0.1574(2) 0.4467(2) 0.4790(2) 0.0817(9) Uani 0.788(6) 1 d P D 2
Cl3 Cl 0.06385(15) 0.57551(12) 0.47077(14) 0.0809(10) Uani 0.788(6) 1 d P D 2
C2SB C 0.098(2) 0.500(2) 0.471(2) 0.079(10) Uiso 0.212(6) 1 d P D 3
H2SC H 0.0607 0.4846 0.4201 0.095 Uiso 0.212(6) 1 calc PR D 3
H2SD H 0.1144 0.5485 0.4688 0.095 Uiso 0.212(6) 1 calc PR D 3
Cl3B Cl 0.054(3) 0.495(5) 0.520(2) 0.88(8) Uani 0.212(6) 1 d P . 3
Cl4B Cl 0.168(3) 0.460(2) 0.502(3) 0.33(3) Uani 0.212(6) 1 d P D 3

loop_
_atom_site_aniso_label
_atom_site_aniso_U_11
_atom_site_aniso_U_22
_atom_site_aniso_U_33
_atom_site_aniso_U_23
_atom_site_aniso_U_13
_atom_site_aniso_U_12
Pd1 0.0165(2) 0.0202(2) 0.0224(2) 0.00068(17) 0.00485(16) -0.00130(16)
P1 0.0186(5) 0.0227(5) 0.0258(5) 0.0006(4) 0.0063(4) -0.0016(4)
S4 0.0230(5) 0.0367(6) 0.0466(7) 0.0086(5) 0.0095(5) 0.0024(4)
P2 0.0192(5) 0.0221(5) 0.0260(5) 0.0010(4) 0.0050(4) -0.0006(4)
S3 0.0229(5) 0.0312(6) 0.0476(7) 0.0014(5) 0.0074(5) -0.0015(4)
S2 0.0215(5) 0.0314(6) 0.0346(6) 0.0065(5) 0.0008(4) -0.0025(4)
P3 0.0278(6) 0.0400(7) 0.0481(8) -0.0045(6) 0.0124(6) 0.0040(5)
C3 0.022(2) 0.030(2) 0.027(2) -0.0005(17) 0.0059(17) -0.0012(16)
S1 0.0204(5) 0.0260(5) 0.0409(6) -0.0009(5) 0.0015(4) -0.0030(4)
P4 0.0300(6) 0.0384(7) 0.0433(7) -0.0004(5) 0.0137(5) -0.0030(5)
C1 0.0180(19) 0.030(2) 0.025(2) -0.0052(17) 0.0044(16) -0.0026(16)
C2 0.0187(19) 0.029(2) 0.023(2) 0.0002(16) 0.0052(15) -0.0003(16)
C4 0.026(2) 0.030(2) 0.033(2) 0.0011(18) 0.0050(18) -0.0021(17)
C6 0.023(2) 0.041(3) 0.032(2) -0.0037(19) 0.0074(18) 0.0001(18)
C5 0.025(2) 0.030(2) 0.035(2) -0.0032(19) 0.0045(18) -0.0016(17)
C7 0.027(2) 0.042(3) 0.039(3) 0.004(2) 0.015(2) -0.0018(19)
C8 0.047(3) 0.069(4) 0.034(3) 0.001(2) 0.019(2) 0.005(3)
C9 0.044(3) 0.091(4) 0.047(3) 0.009(3) 0.029(3) 0.000(3)
C10 0.040(3) 0.070(4) 0.059(3) 0.007(3) 0.026(3) -0.018(3)
C11 0.032(2) 0.049(3) 0.046(3) 0.001(2) 0.019(2) -0.009(2)
C12 0.021(2) 0.037(2) 0.029(2) 0.0053(18) 0.0102(17) 0.0017(17)
C13 0.0176(19) 0.023(2) 0.040(2) -0.0076(18) 0.0079(18) -0.0011(16)
C18 0.034(2) 0.044(3) 0.042(3) -0.011(2) 0.014(2) 0.002(2)
C14 0.038(3) 0.028(2) 0.057(3) 0.000(2) 0.014(2) 0.002(2)
C15 0.059(4) 0.027(3) 0.094(5) 0.001(3) 0.022(3) 0.009(2)
C16 0.049(3) 0.051(3) 0.085(5) -0.029(3) 0.021(3) 0.003(3)
C17 0.045(3) 0.074(4) 0.057(4) -0.028(3) 0.018(3) 0.003(3)
C19 0.021(2) 0.025(2) 0.033(2) -0.0044(17) 0.0034(17) 0.0021(16)
C20 0.033(2) 0.034(2) 0.039(3) -0.005(2) 0.007(2) -0.0002(19)
C21 0.057(3) 0.055(3) 0.038(3) -0.015(2) 0.017(2) -0.001(3)
C22 0.050(3) 0.050(3) 0.063(4) -0.021(3) 0.022(3) 0.007(3)
C23 0.044(3) 0.045(3) 0.057(3) -0.012(2) 0.008(3) 0.017(2)
C24 0.040(3) 0.042(3) 0.038(3) -0.007(2) 0.006(2) 0.010(2)
C25 0.021(2) 0.036(2) 0.033(2) 0.0106(19) 0.0054(18) 0.0024(17)
C26 0.030(2) 0.050(3) 0.039(3) 0.010(2) 0.014(2) -0.003(2)
C27 0.049(3) 0.083(4) 0.044(3) 0.019(3) 0.022(3) 0.011(3)
C28 0.055(4) 0.082(5) 0.078(5) 0.046(4) 0.030(3) 0.007(3)
C29 0.054(4) 0.051(4) 0.087(5) 0.025(3) 0.023(3) -0.014(3)
C30 0.041(3) 0.035(3) 0.053(3) 0.011(2) 0.015(2) -0.006(2)
C31 0.046(3) 0.037(3) 0.031(2) 0.0012(19) 0.017(2) 0.001(2)
C32 0.069(4) 0.048(3) 0.042(3) 0.000(2) 0.010(3) 0.017(3)
C33 0.107(6) 0.075(5) 0.039(3) -0.014(3) -0.012(3) 0.012(4)
C34 0.123(6) 0.056(4) 0.046(4) -0.014(3) 0.007(4) -0.002(4)
C35 0.105(5) 0.046(3) 0.046(3) 0.003(3) 0.027(3) 0.011(3)
C36 0.065(4) 0.037(3) 0.043(3) 0.002(2) 0.017(3) 0.005(2)
C37 0.057(3) 0.058(3) 0.037(3) 0.003(2) 0.015(3) 0.034(3)
C38 0.082(5) 0.062(4) 0.051(4) -0.016(3) -0.021(3) 0.033(3)
C39 0.187(11) 0.111(8) 0.044(5) -0.013(5) -0.010(5) 0.093(8)
C40 0.199(12) 0.106(7) 0.052(5) 0.030(5) 0.063(7) 0.089(8)
C41 0.124(7) 0.105(6) 0.080(5) 0.041(5) 0.058(5) 0.071(5)
C42 0.070(4) 0.082(4) 0.041(3) 0.025(3) 0.031(3) 0.039(3)
C43 0.032(2) 0.036(2) 0.048(3) 0.000(2) 0.014(2) -0.0041(19)
C44 0.028(3) 0.064(4) 0.060(3) -0.007(3) 0.014(2) -0.003(2)
C45 0.033(3) 0.101(5) 0.075(5) -0.005(4) 0.011(3) -0.008(3)
C46 0.042(3) 0.082(5) 0.062(4) -0.001(3) -0.005(3) -0.018(3)
C47 0.055(4) 0.065(4) 0.046(3) -0.005(3) 0.011(3) -0.016(3)
C48 0.036(3) 0.061(3) 0.053(3) -0.005(3) 0.015(2) -0.008(2)
C49 0.030(2) 0.037(3) 0.043(3) -0.001(2) 0.013(2) -0.0068(19)
C50 0.077(4) 0.044(3) 0.050(3) -0.002(2) 0.032(3) 0.003(3)
C51 0.109(5) 0.055(4) 0.041(3) 0.012(3) 0.027(3) 0.022(3)
C52 0.074(4) 0.045(3) 0.057(4) -0.006(3) 0.019(3) 0.005(3)
C53 0.052(3) 0.051(3) 0.048(3) -0.014(3) 0.015(3) -0.005(3)
C54 0.048(3) 0.045(3) 0.047(3) -0.006(2) 0.011(2) -0.006(2)
B1 0.067(5) 0.068(5) 0.051(4) 0.006(4) 0.016(4) -0.011(4)
F2 0.064(2) 0.103(3) 0.083(3) 0.022(2) 0.018(2) -0.006(2)
F1 0.086(3) 0.089(3) 0.060(2) -0.009(2) -0.008(2) 0.018(2)
F4 0.110(3) 0.087(3) 0.111(3) 0.010(2) 0.039(3) -0.035(3)
F3 0.149(4) 0.096(3) 0.071(3) -0.015(2) 0.056(3) -0.017(3)
C1S 0.253(14) 0.080(6) 0.282(15) -0.060(7) 0.219(13) -0.059(7)
Cl2 0.1293(19) 0.1277(18) 0.0821(14) -0.0170(13) 0.0473(13) 0.0176(15)
Cl1 0.168(3) 0.0779(15) 0.265(4) -0.0328(18) 0.152(3) -0.0245(15)
C2S 0.083(6) 0.071(6) 0.047(5) 0.008(4) 0.007(4) -0.021(5)
Cl4 0.0876(18) 0.0836(18) 0.0898(18) 0.0208(14) 0.0530(16) 0.0196(14)
Cl3 0.0765(16) 0.0818(17) 0.0869(18) 0.0221(12) 0.0372(13) 0.0150(11)
Cl3B 0.49(8) 1.9(2) 0.20(3) 0.39(7) 0.13(4) 0.68(11)
Cl4B 0.47(6) 0.23(3) 0.47(6) 0.00(3) 0.39(5) 0.04(4)

loop_
_atom_type_symbol
_atom_type_description
_atom_type_scat_dispersion_real
_atom_type_scat_dispersion_imag
_atom_type_scat_source
C C 0.0033 0.0016 'International Tables Vol C Tables 4.2.6.8 and 6.1.1.4'
H H 0.0000 0.0000 'International Tables Vol C Tables 4.2.6.8 and 6.1.1.4'
B B 0.0013 0.0007 'International Tables Vol C Tables 4.2.6.8 and 6.1.1.4'
F F 0.0171 0.0103 'International Tables Vol C Tables 4.2.6.8 and 6.1.1.4'
P P 0.1023 0.0942 'International Tables Vol C Tables 4.2.6.8 and 6.1.1.4'
S S 0.1246 0.1234 'International Tables Vol C Tables 4.2.6.8 and 6.1.1.4'
Cl Cl 0.1484 0.1585 'International Tables Vol C Tables 4.2.6.8 and 6.1.1.4'
Pd Pd -0.9988 1.0072 'International Tables Vol C Tables 4.2.6.8 and 6.1.1.4'

loop_
_geom_angle_atom_site_label_1
_geom_angle_atom_site_label_2
_geom_angle_atom_site_label_3
_geom_angle
_geom_angle_site_symmetry_1
_geom_angle_site_symmetry_3
_geom_angle_publ_flag
P2 Pd1 P2 180.0 . 3_675 ?
P2 Pd1 P1 94.72(3) . 3_675 ?
P2 Pd1 P1 85.27(3) 3_675 3_675 ?
P2 Pd1 P1 85.28(3) . . ?
P2 Pd1 P1 94.72(3) 3_675 . ?
P1 Pd1 P1 180.0 3_675 . ?
C12 P1 C1 106.42(18) . . ?
C12 P1 C13 109.0(2) . . ?
C1 P1 C13 101.51(18) . . ?
C12 P1 Pd1 114.19(14) . . ?
C1 P1 Pd1 105.48(13) . . ?
C13 P1 Pd1 118.63(13) . . ?
C4 S4 C6 94.2(2) . . ?
C25 P2 C2 103.41(19) . . ?
C25 P2 C19 107.92(18) . . ?
C2 P2 C19 105.49(16) . . ?
C25 P2 Pd1 118.89(14) . . ?
C2 P2 Pd1 105.29(13) . . ?
C19 P2 Pd1 114.37(10) . . ?
C5 S3 C4 93.8(2) . . ?
C2 S2 C3 94.08(19) . . ?
C6 P3 C37 99.6(2) . . ?
C6 P3 C31 102.8(2) . . ?
C37 P3 C31 102.8(2) . . ?
C4 C3 S2 121.4(3) . . ?
C4 C3 S1 125.1(3) . . ?
S2 C3 S1 113.4(2) . . ?
C1 S1 C3 93.68(19) . . ?
C49 P4 C43 103.0(2) . . ?
C49 P4 C5 99.4(2) . . ?
C43 P4 C5 100.9(2) . . ?
C2 C1 S1 117.7(3) . . ?
C2 C1 P1 120.1(3) . . ?
S1 C1 P1 122.1(2) . . ?
C1 C2 S2 117.2(3) . . ?
C1 C2 P2 120.8(3) . . ?
S2 C2 P2 122.0(2) . . ?
C3 C4 S4 122.1(3) . . ?
C3 C4 S3 124.6(3) . . ?
S4 C4 S3 113.2(2) . . ?
C5 C6 S4 115.1(3) . . ?
C5 C6 P3 124.1(3) . . ?
S4 C6 P3 120.7(3) . . ?
C6 C5 S3 117.7(3) . . ?
C6 C5 P4 122.3(3) . . ?
S3 C5 P4 120.1(2) . . ?
C12 C7 C8 120.8(4) . . ?
C9 C8 C7 118.8(5) . . ?
C10 C9 C8 121.4(5) . . ?
C9 C10 C11 120.2(5) . . ?
C10 C11 C12 119.3(5) . . ?
C7 C12 C11 119.4(4) . . ?
C7 C12 P1 118.9(3) . . ?
C11 C12 P1 121.6(3) . . ?
C14 C13 C18 119.5(4) . . ?
C14 C13 P1 122.7(4) . . ?
C18 C13 P1 117.8(3) . . ?
C17 C18 C13 120.3(4) . . ?
C13 C14 C15 119.2(5) . . ?
C16 C15 C14 120.4(5) . . ?
C17 C16 C15 120.6(5) . . ?
C16 C17 C18 119.9(4) . . ?
C20 C19 C24 119.7(2) . . ?
C20 C19 P2 119.13(9) . . ?
C24 C19 P2 121.1(3) . . ?
C19 C20 C21 120.1(3) . . ?
C22 C21 C20 120.1(5) . . ?
C23 C22 C21 119.6(5) . . ?
C24 C23 C22 121.3(5) . . ?
C23 C24 C19 119.2(4) . . ?
C26 C25 C30 119.5(4) . . ?
C26 C25 P2 118.9(3) . . ?
C30 C25 P2 121.4(4) . . ?
C25 C26 C27 120.8(5) . . ?
C28 C27 C26 118.3(6) . . ?
C29 C28 C27 121.5(5) . . ?
C28 C29 C30 120.3(5) . . ?
C29 C30 C25 119.6(5) . . ?
C32 C31 C36 118.6(4) . . ?
C32 C31 P3 122.7(4) . . ?
C36 C31 P3 118.4(4) . . ?
C33 C32 C31 120.9(5) . . ?
C32 C33 C34 119.8(6) . . ?
C35 C34 C33 119.8(6) . . ?
C34 C35 C36 119.9(6) . . ?
C35 C36 C31 120.9(5) . . ?
C42 C37 C38 120.0(6) . . ?
C42 C37 P3 124.9(4) . . ?
C38 C37 P3 115.0(5) . . ?
C39 C38 C37 120.0(9) . . ?
C38 C39 C40 120.2(9) . . ?
C39 C40 C41 121.0(8) . . ?
C40 C41 C42 118.5(9) . . ?
C37 C42 C41 120.2(7) . . ?
C48 C43 C44 118.7(5) . . ?
C48 C43 P4 125.1(4) . . ?
C44 C43 P4 116.1(4) . . ?
C45 C44 C43 120.3(6) . . ?
C46 C45 C44 120.3(6) . . ?
C45 C46 C47 120.8(6) . . ?
C46 C47 C48 118.8(6) . . ?
C43 C48 C47 121.1(5) . . ?
C50 C49 C54 117.6(5) . . ?
C50 C49 P4 117.6(4) . . ?
C54 C49 P4 124.7(4) . . ?
C49 C50 C51 121.3(5) . . ?
C52 C51 C50 120.1(5) . . ?
C51 C52 C53 119.8(5) . . ?
C54 C53 C52 119.2(5) . . ?
C53 C54 C49 121.9(5) . . ?
F4 B1 F3 111.2(6) . . ?
F4 B1 F1 110.8(6) . . ?
F3 B1 F1 110.6(6) . . ?
F4 B1 F2 107.7(6) . . ?
F3 B1 F2 109.2(6) . . ?
F1 B1 F2 107.1(6) . . ?
Cl2 C1S Cl1 115.0(5) . . ?
Cl4 C2S Cl3 111.5(5) . . ?
Cl4B C2SB Cl3B 106(3) . . ?
C2SB Cl3B Cl3B 118(3) . 3_566 ?
C2SB Cl3B Cl4B 35(2) . . ?
Cl3B Cl3B Cl4B 146(5) 3_566 . ?
C2SB Cl4B Cl3B 38(2) . . ?

loop_
_geom_bond_atom_site_label_1
_geom_bond_atom_site_label_2
_geom_bond_distance
_geom_bond_site_symmetry_2
_geom_bond_publ_flag
Pd1 P2 2.3425(10) . ?
Pd1 P2 2.3425(10) 3_675 ?
Pd1 P1 2.3498(10) 3_675 ?
Pd1 P1 2.3499(10) . ?
P1 C12 1.797(4) . ?
P1 C1 1.812(4) . ?
P1 C13 1.816(4) . ?
S4 C4 1.746(4) . ?
S4 C6 1.772(4) . ?
P2 C25 1.794(4) . ?
P2 C2 1.805(4) . ?
P2 C19 1.813(3) . ?
S3 C5 1.754(4) . ?
S3 C4 1.755(4) . ?
S2 C2 1.745(4) . ?
S2 C3 1.762(4) . ?
P3 C6 1.813(4) . ?
P3 C37 1.821(5) . ?
P3 C31 1.824(5) . ?
C3 C4 1.338(5) . ?
C3 S1 1.769(4) . ?
S1 C1 1.748(4) . ?
P4 C49 1.835(5) . ?
P4 C43 1.837(5) . ?
P4 C5 1.849(5) . ?
C1 C2 1.342(6) . ?
C6 C5 1.355(6) . ?
C7 C12 1.384(6) . ?
C7 C8 1.393(6) . ?
C8 C9 1.382(7) . ?
C9 C10 1.372(7) . ?
C10 C11 1.387(7) . ?
C11 C12 1.412(6) . ?
C13 C14 1.385(6) . ?
C13 C18 1.389(6) . ?
C18 C17 1.388(5) . ?
C14 C15 1.394(7) . ?
C15 C16 1.375(8) . ?
C16 C17 1.358(7) . ?
C19 C20 1.3764 . ?
C19 C24 1.402(5) . ?
C20 C21 1.390(5) . ?
C21 C22 1.378(7) . ?
C22 C23 1.375(7) . ?
C23 C24 1.372(7) . ?
C25 C26 1.385(6) . ?
C25 C30 1.394(6) . ?
C26 C27 1.396(7) . ?
C27 C28 1.381(9) . ?
C28 C29 1.367(9) . ?
C29 C30 1.383(7) . ?
C31 C32 1.384(6) . ?
C31 C36 1.387(6) . ?
C32 C33 1.373(8) . ?
C33 C34 1.393(9) . ?
C34 C35 1.373(8) . ?
C35 C36 1.378(7) . ?
C37 C42 1.356(8) . ?
C37 C38 1.410(7) . ?
C38 C39 1.360(11) . ?
C39 C40 1.371(14) . ?
C40 C41 1.386(12) . ?
C41 C42 1.412(8) . ?
C43 C48 1.380(7) . ?
C43 C44 1.392(6) . ?
C44 C45 1.382(8) . ?
C45 C46 1.367(9) . ?
C46 C47 1.380(8) . ?
C47 C48 1.395(7) . ?
C49 C50 1.364(7) . ?
C49 C54 1.395(7) . ?
C50 C51 1.385(7) . ?
C51 C52 1.373(8) . ?
C52 C53 1.379(7) . ?
C53 C54 1.372(7) . ?
B1 F4 1.348(8) . ?
B1 F3 1.359(9) . ?
B1 F1 1.374(8) . ?
B1 F2 1.403(8) . ?
C1S Cl2 1.696(9) . ?
C1S Cl1 1.696(8) . ?
C2S Cl4 1.756(11) . ?
C2S Cl3 1.754(9) . ?
C2SB Cl4B 1.33(5) . ?
C2SB Cl3B 1.43(6) . ?
Cl3B Cl3B 1.68(9) 3_566 ?
Cl3B Cl4B 2.21(5) . ?
